data_7132827
loop_
_publ_author_name
'Samanta, Arup'
'Behera, Prativa'
'Chaubey, Amit'
'Mondal, Avijit'
'Pal, Debjyoti'
'Mohar, Kailash'
'Roy, Lisa'
'Srimani, Dipankar'

_publ_section_title
;
 Experimental and theoretical insights for designing Zn<sup>2+</sup>
 complexes to trigger chemo-selective hetero-coupling of alcohols.
;
_journal_issue 30
_journal_name_full 'Chemical communications (Cambridge, England)'
_journal_page_first 4056
_journal_page_last 4059
_journal_paper_doi 10.1039/d4cc00864b
_journal_volume 60
_journal_year 2024
_chemical_formula_sum 'C15 H19 Br2 N3 O S Zn'
_chemical_formula_weight 514.58
_space_group_crystal_system triclinic
_space_group_IT_number 2
_space_group_name_Hall '-P 1'
_space_group_name_H-M_alt 'P -1'
_atom_sites_solution_hydrogens mixed
_audit_creation_method SHELXL-2019/1
_audit_update_record
;
2024-01-24 deposited with the CCDC.	2024-03-11 downloaded from the CCDC.
;
_cell_angle_alpha 105.076(7)
_cell_angle_beta 92.008(7)
_cell_angle_gamma 109.849(7)
_cell_formula_units_Z 2
_cell_length_a 7.5172(17)
_cell_length_b 10.647(2)
_cell_length_c 13.487(3)
_cell_measurement_reflns_used 9643
_cell_measurement_temperature 296(2)
_cell_measurement_theta_max 25.40
_cell_measurement_theta_min 2.91
_cell_volume 971.3(4)
_computing_structure_refinement 'SHELXL-2019/1 (Sheldrick, 2019)'
_diffrn_ambient_temperature 296(2)
_diffrn_measured_fraction_theta_full 1.000
_diffrn_measured_fraction_theta_max 1.000
_diffrn_measurement_device_type 'Bruker APEX-II CCD'
_diffrn_measurement_method '\f and \w scans'
_diffrn_radiation_type MoK\a
_diffrn_radiation_wavelength 0.71073
_diffrn_reflns_av_R_equivalents 0.0750
_diffrn_reflns_av_unetI/netI 0.0477
_diffrn_reflns_Laue_measured_fraction_full 1.000
_diffrn_reflns_Laue_measured_fraction_max 1.000
_diffrn_reflns_limit_h_max 8
_diffrn_reflns_limit_h_min -8
_diffrn_reflns_limit_k_max 12
_diffrn_reflns_limit_k_min -12
_diffrn_reflns_limit_l_max 16
_diffrn_reflns_limit_l_min -16
_diffrn_reflns_number 24180
_diffrn_reflns_point_group_measured_fraction_full 1.000
_diffrn_reflns_point_group_measured_fraction_max 1.000
_diffrn_reflns_theta_full 24.999
_diffrn_reflns_theta_max 24.999
_diffrn_reflns_theta_min 2.125
_exptl_absorpt_coefficient_mu 5.491
_exptl_absorpt_correction_type none
_exptl_crystal_colour Yellow
_exptl_crystal_density_diffrn 1.759
_exptl_crystal_description Block
_exptl_crystal_F_000 508
_refine_diff_density_max 1.013
_refine_diff_density_min -0.781
_refine_diff_density_rms 0.116
_refine_ls_extinction_method none
_refine_ls_goodness_of_fit_ref 0.931
_refine_ls_hydrogen_treatment mixed
_refine_ls_matrix_type full
_refine_ls_number_parameters 214
_refine_ls_number_reflns 3412
_refine_ls_number_restraints 0
_refine_ls_restrained_S_all 0.931
_refine_ls_R_factor_all 0.0529
_refine_ls_R_factor_gt 0.0432
_refine_ls_shift/su_max 0.001
_refine_ls_shift/su_mean 0.000
_refine_ls_structure_factor_coef Fsqd
_refine_ls_weighting_details 'w=1/[\s^2^(Fo^2^)+(0.1000P)^2^+0.6981P] where P=(Fo^2^+2Fc^2^)/3'
_refine_ls_weighting_scheme calc
_refine_ls_wR_factor_gt 0.1247
_refine_ls_wR_factor_ref 0.1376
_reflns_Friedel_coverage 0.000
_reflns_number_gt 2872
_reflns_number_total 3412
_reflns_threshold_expression 'I > 2\s(I)'
_cod_data_source_file d4cc00864b2.cif
_cod_data_source_block ASDSZN_DS_0m_a
_cod_depositor_comments 'Adding full bibliography for 7132825--7132828.cif.'
_cod_database_code 7132827
_shelx_shelxl_version_number 2019/1
_shelx_space_group_comment
;
The symmetry employed for this shelxl refinement is uniquely defined
by the following loop, which should always be used as a source of
symmetry information in preference to the above space-group names.
They are only intended as comments.
;

loop_
_space_group_symop_operation_xyz
'x, y, z'
'-x, -y, -z'

loop_
_atom_site_label
_atom_site_type_symbol
_atom_site_fract_x
_atom_site_fract_y
_atom_site_fract_z
_atom_site_U_iso_or_equiv
_atom_site_adp_type
_atom_site_occupancy
_atom_site_site_symmetry_order
_atom_site_calc_flag
_atom_site_refinement_flags_posn
_atom_site_refinement_flags_adp
_atom_site_refinement_flags_occupancy
_atom_site_disorder_assembly
_atom_site_disorder_group
Zn01 Zn 0.54657(8) 0.19704(5) 0.33235(4) 0.0358(2) Uani 1 1 d . . . . .
Br1 Br 0.69795(9) 0.03395(6) 0.32435(4) 0.0544(2) Uani 1 1 d . . . . .
Br2 Br 0.24711(8) 0.12462(6) 0.23995(5) 0.0575(2) Uani 1 1 d . . . . .
S1 S 0.7573(2) 0.60856(13) 0.11263(9) 0.0449(3) Uani 1 1 d . . . . .
N1 N 0.7351(5) 0.3941(4) 0.3256(3) 0.0313(8) Uani 1 1 d . . . . .
N3 N 0.5839(6) 0.3123(4) 0.4837(3) 0.0369(9) Uani 1 1 d . . . . .
N2 N 0.7886(7) 0.4841(4) 0.4255(3) 0.0409(11) Uani 1 1 d . . . . .
C7 C 0.7600(6) 0.3677(5) 0.1437(3) 0.0318(10) Uani 1 1 d . . . . .
C6 C 0.7957(7) 0.4462(5) 0.2528(3) 0.0362(11) Uani 1 1 d . . . . .
H6 H 0.867686 0.541153 0.270602 0.043 Uiso 1 1 calc R U . . .
C5 C 0.7050(7) 0.4428(5) 0.5054(3) 0.0328(10) Uani 1 1 d . . . . .
C12 C 0.7503(6) 0.4357(5) 0.0689(3) 0.0324(10) Uani 1 1 d . . . . .
O1 O 0.0133(8) 0.7680(5) 0.4562(4) 0.0886(17) Uani 1 1 d . . . . .
C13 C 0.7813(7) 0.6722(5) 0.0017(4) 0.0398(11) Uani 1 1 d . . . . .
H13A H 0.888410 0.658119 -0.031164 0.048 Uiso 1 1 calc R U . . .
H13B H 0.666547 0.622493 -0.048170 0.048 Uiso 1 1 calc R U . . .
C11 C 0.7223(7) 0.3617(5) -0.0366(4) 0.0412(12) Uani 1 1 d . . . . .
H11 H 0.714030 0.405466 -0.086994 0.049 Uiso 1 1 calc R U . . .
C8 C 0.7434(7) 0.2280(5) 0.1116(4) 0.0412(12) Uani 1 1 d . . . . .
H8 H 0.752478 0.183027 0.161132 0.049 Uiso 1 1 calc R U . . .
C4 C 0.7504(8) 0.5349(6) 0.6039(4) 0.0474(13) Uani 1 1 d . . . . .
H4 H 0.835610 0.626173 0.617148 0.057 Uiso 1 1 calc R U . . .
C10 C 0.7070(7) 0.2237(5) -0.0651(4) 0.0443(12) Uani 1 1 d . . . . .
H10 H 0.691887 0.175997 -0.135079 0.053 Uiso 1 1 calc R U . . .
C9 C 0.7138(7) 0.1554(5) 0.0079(4) 0.0437(12) Uani 1 1 d . . . . .
H9 H 0.698624 0.061498 -0.012483 0.052 Uiso 1 1 calc R U . . .
C1 C 0.5029(8) 0.2669(6) 0.5621(4) 0.0493(13) Uani 1 1 d . . . . .
H1A H 0.418338 0.175276 0.547706 0.059 Uiso 1 1 calc R U . . .
C3 C 0.6641(9) 0.4860(6) 0.6820(4) 0.0557(15) Uani 1 1 d . . . . .
H3 H 0.689839 0.545357 0.749173 0.067 Uiso 1 1 calc R U . . .
C14 C 0.8131(9) 0.8252(6) 0.0373(5) 0.0557(15) Uani 1 1 d . . . . .
H14A H 0.703171 0.837718 0.065976 0.084 Uiso 1 1 calc R U . . .
H14B H 0.833374 0.862697 -0.020617 0.084 Uiso 1 1 calc R U . . .
H14C H 0.923250 0.872792 0.089151 0.084 Uiso 1 1 calc R U . . .
C2 C 0.5417(10) 0.3517(7) 0.6617(4) 0.0600(16) Uani 1 1 d . . . . .
H2 H 0.485420 0.318311 0.714530 0.072 Uiso 1 1 calc R U . . .
C15 C 0.0688(12) 0.8497(7) 0.3895(6) 0.086(2) Uani 1 1 d . . . . .
H15A H -0.019363 0.808479 0.326593 0.129 Uiso 1 1 calc R U . . .
H15B H 0.194462 0.855430 0.373936 0.129 Uiso 1 1 calc R U . . .
H15C H 0.069722 0.941589 0.421934 0.129 Uiso 1 1 calc R U . . .
H2N H 0.854(6) 0.559(5) 0.431(3) 0.016(11) Uiso 1 1 d . . . . .

loop_
_atom_site_aniso_label
_atom_site_aniso_U_11
_atom_site_aniso_U_22
_atom_site_aniso_U_33
_atom_site_aniso_U_23
_atom_site_aniso_U_13
_atom_site_aniso_U_12
Zn01 0.0432(4) 0.0295(3) 0.0305(3) 0.0063(2) 0.0043(2) 0.0096(3)
Br1 0.0751(4) 0.0456(3) 0.0523(4) 0.0160(3) 0.0061(3) 0.0327(3)
Br2 0.0484(4) 0.0521(4) 0.0560(4) -0.0044(3) -0.0080(3) 0.0149(3)
S1 0.0742(9) 0.0367(7) 0.0320(6) 0.0122(5) 0.0151(6) 0.0278(7)
N1 0.042(2) 0.029(2) 0.0226(17) 0.0070(15) 0.0040(15) 0.0120(17)
N3 0.047(2) 0.034(2) 0.031(2) 0.0103(16) 0.0075(17) 0.0147(19)
N2 0.058(3) 0.024(2) 0.028(2) 0.0052(16) 0.0007(18) 0.002(2)
C7 0.029(2) 0.032(2) 0.033(2) 0.0108(19) 0.0073(18) 0.0095(19)
C6 0.046(3) 0.030(2) 0.030(2) 0.0101(19) 0.005(2) 0.010(2)
C5 0.041(3) 0.034(3) 0.028(2) 0.0063(18) 0.0033(19) 0.021(2)
C12 0.031(2) 0.031(2) 0.033(2) 0.0067(19) 0.0064(18) 0.011(2)
O1 0.103(4) 0.044(3) 0.082(3) 0.019(2) -0.031(3) -0.014(3)
C13 0.038(3) 0.046(3) 0.039(3) 0.018(2) 0.004(2) 0.015(2)
C11 0.048(3) 0.043(3) 0.034(2) 0.009(2) 0.003(2) 0.019(2)
C8 0.050(3) 0.035(3) 0.045(3) 0.018(2) 0.016(2) 0.018(2)
C4 0.060(3) 0.042(3) 0.035(3) 0.002(2) 0.000(2) 0.020(3)
C10 0.045(3) 0.045(3) 0.033(3) -0.002(2) 0.004(2) 0.015(2)
C9 0.054(3) 0.030(3) 0.045(3) 0.006(2) 0.016(2) 0.016(2)
C1 0.065(4) 0.045(3) 0.038(3) 0.017(2) 0.016(2) 0.016(3)
C3 0.081(4) 0.061(4) 0.030(3) 0.007(2) 0.011(3) 0.036(3)
C14 0.068(4) 0.050(3) 0.060(4) 0.028(3) 0.012(3) 0.026(3)
C2 0.086(4) 0.068(4) 0.038(3) 0.021(3) 0.027(3) 0.036(4)
C15 0.106(6) 0.053(4) 0.083(5) 0.020(4) -0.008(4) 0.010(4)

loop_
_atom_type_symbol
_atom_type_description
_atom_type_scat_dispersion_real
_atom_type_scat_dispersion_imag
_atom_type_scat_source
C C 0.0033 0.0016 'International Tables Vol C Tables 4.2.6.8 and 6.1.1.4'
H H 0.0000 0.0000 'International Tables Vol C Tables 4.2.6.8 and 6.1.1.4'
Br Br -0.2901 2.4595 'International Tables Vol C Tables 4.2.6.8 and 6.1.1.4'
N N 0.0061 0.0033 'International Tables Vol C Tables 4.2.6.8 and 6.1.1.4'
S S 0.1246 0.1234 'International Tables Vol C Tables 4.2.6.8 and 6.1.1.4'
Zn Zn 0.2839 1.4301 'International Tables Vol C Tables 4.2.6.8 and 6.1.1.4'
O O 0.0106 0.0060 'International Tables Vol C Tables 4.2.6.8 and 6.1.1.4'

loop_
_geom_angle_atom_site_label_1
_geom_angle_atom_site_label_2
_geom_angle_atom_site_label_3
_geom_angle
_geom_angle_site_symmetry_1
_geom_angle_site_symmetry_3
_geom_angle_publ_flag
N3 Zn01 N1 79.23(14) . . ?
N3 Zn01 Br2 116.82(12) . . ?
N1 Zn01 Br2 114.10(11) . . ?
N3 Zn01 Br1 107.67(12) . . ?
N1 Zn01 Br1 113.12(11) . . ?
Br2 Zn01 Br1 119.19(3) . . ?
C12 S1 C13 105.9(2) . . ?
C6 N1 N2 116.5(4) . . ?
C6 N1 Zn01 134.8(3) . . ?
N2 N1 Zn01 108.4(3) . . ?
C5 N3 C1 118.4(4) . . ?
C5 N3 Zn01 115.1(3) . . ?
C1 N3 Zn01 126.5(3) . . ?
C5 N2 N1 119.9(4) . . ?
C5 N2 H2N 123(3) . . ?
N1 N2 H2N 117(3) . . ?
C12 C7 C8 119.2(4) . . ?
C12 C7 C6 119.0(4) . . ?
C8 C7 C6 121.8(4) . . ?
N1 C6 C7 124.5(4) . . ?
N1 C6 H6 117.7 . . ?
C7 C6 H6 117.7 . . ?
N3 C5 N2 117.0(4) . . ?
N3 C5 C4 123.0(4) . . ?
N2 C5 C4 120.0(5) . . ?
C7 C12 C11 119.3(4) . . ?
C7 C12 S1 117.6(3) . . ?
C11 C12 S1 123.0(4) . . ?
C14 C13 S1 108.1(4) . . ?
C14 C13 H13A 110.1 . . ?
S1 C13 H13A 110.1 . . ?
C14 C13 H13B 110.1 . . ?
S1 C13 H13B 110.1 . . ?
H13A C13 H13B 108.4 . . ?
C10 C11 C12 119.8(5) . . ?
C10 C11 H11 120.1 . . ?
C12 C11 H11 120.1 . . ?
C9 C8 C7 121.3(4) . . ?
C9 C8 H8 119.4 . . ?
C7 C8 H8 119.4 . . ?
C3 C4 C5 117.2(5) . . ?
C3 C4 H4 121.4 . . ?
C5 C4 H4 121.4 . . ?
C9 C10 C11 121.3(4) . . ?
C9 C10 H10 119.3 . . ?
C11 C10 H10 119.3 . . ?
C8 C9 C10 119.1(5) . . ?
C8 C9 H9 120.4 . . ?
C10 C9 H9 120.4 . . ?
N3 C1 C2 121.9(5) . . ?
N3 C1 H1A 119.0 . . ?
C2 C1 H1A 119.0 . . ?
C2 C3 C4 120.7(5) . . ?
C2 C3 H3 119.7 . . ?
C4 C3 H3 119.7 . . ?
C13 C14 H14A 109.5 . . ?
C13 C14 H14B 109.5 . . ?
H14A C14 H14B 109.5 . . ?
C13 C14 H14C 109.5 . . ?
H14A C14 H14C 109.5 . . ?
H14B C14 H14C 109.5 . . ?
C3 C2 C1 118.8(5) . . ?
C3 C2 H2 120.6 . . ?
C1 C2 H2 120.6 . . ?
O1 C15 H15A 109.5 . . ?
O1 C15 H15B 109.5 . . ?
H15A C15 H15B 109.5 . . ?
O1 C15 H15C 109.5 . . ?
H15A C15 H15C 109.5 . . ?
H15B C15 H15C 109.5 . . ?

loop_
_geom_bond_atom_site_label_1
_geom_bond_atom_site_label_2
_geom_bond_distance
_geom_bond_site_symmetry_2
_geom_bond_publ_flag
Zn01 N3 2.043(4) . ?
Zn01 N1 2.123(4) . ?
Zn01 Br2 2.3108(9) . ?
Zn01 Br1 2.3610(9) . ?
S1 C12 1.762(5) . ?
S1 C13 1.787(5) . ?
N1 C6 1.274(6) . ?
N1 N2 1.388(5) . ?
N3 C5 1.325(6) . ?
N3 C1 1.354(6) . ?
N2 C5 1.362(6) . ?
N2 H2N 0.77(5) . ?
C7 C12 1.399(6) . ?
C7 C8 1.397(7) . ?
C7 C6 1.455(6) . ?
C6 H6 0.9300 . ?
C5 C4 1.381(7) . ?
C12 C11 1.404(6) . ?
O1 C15 1.387(8) . ?
C13 C14 1.503(8) . ?
C13 H13A 0.9700 . ?
C13 H13B 0.9700 . ?
C11 C10 1.382(7) . ?
C11 H11 0.9300 . ?
C8 C9 1.380(7) . ?
C8 H8 0.9300 . ?
C4 C3 1.380(8) . ?
C4 H4 0.9300 . ?
C10 C9 1.377(7) . ?
C10 H10 0.9300 . ?
C9 H9 0.9300 . ?
C1 C2 1.367(8) . ?
C1 H1A 0.9300 . ?
C3 C2 1.360(9) . ?
C3 H3 0.9300 . ?
C14 H14A 0.9600 . ?
C14 H14B 0.9600 . ?
C14 H14C 0.9600 . ?
C2 H2 0.9300 . ?
C15 H15A 0.9600 . ?
C15 H15B 0.9600 . ?
C15 H15C 0.9600 . ?
